data_4024276
loop_
_publ_author_name
'Hirohiko Houjou'
'Takatoshi Motoyama'
'Seisaku Banno'
'Isao Yoshikawa'
'Koji Araki'

_publ_section_title
;
Experimental and Theoretical Studies on Constitutional Isomers of
2,6-Dihydroxynaphthalene Carbaldehydes. Effects of Resonance-Assisted
Hydrogen Bonding on the Electronic Absorption Spectra
;
_journal_name_full 'Journal of Organic Chemistry'
_journal_page_first 520
_journal_page_last 529
_journal_paper_doi 10.1021/jo802345f
_journal_volume 74
_journal_year 2009
_chemical_formula_moiety 'C12 H8 O4'
_chemical_formula_sum 'C12 H8 O4'
_chemical_formula_weight 216.18
_space_group_IT_number 14
_symmetry_cell_setting monoclinic
_symmetry_space_group_name_Hall '-P 2ybc'
_symmetry_space_group_name_H-M 'P 1 21/c 1'
_atom_sites_solution_hydrogens geom
_atom_sites_solution_primary direct
_atom_sites_solution_secondary difmap
_audit_creation_method SHELXL-97
_cell_angle_alpha 90.00
_cell_angle_beta 102.870(4)
_cell_angle_gamma 90.00
_cell_formula_units_Z 2
_cell_length_a 4.3980(2)
_cell_length_b 12.2080(6)
_cell_length_c 8.6590(5)
_cell_measurement_reflns_used 4150
_cell_measurement_temperature 193(2)
_cell_measurement_theta_max 73.44
_cell_measurement_theta_min 6.37
_cell_volume 453.23(4)
_computing_cell_refinement Scalepack
_computing_data_collection 'MacScience Xpress'
_computing_data_reduction 'Denzo and Scalepack'
_computing_molecular_graphics maXus
_computing_structure_refinement 'SHELXL-97 (Sheldrick, 1997)'
_computing_structure_solution 'SHELXS-97 (Sheldrick, 1990)'
_diffrn_ambient_temperature 193(2)
_diffrn_measured_fraction_theta_full 0.847
_diffrn_measured_fraction_theta_max 0.847
_diffrn_measurement_device_type 'MacScience DIPLabo'
_diffrn_measurement_method IP
_diffrn_radiation_monochromator graphite
_diffrn_radiation_source 'fine-focus sealed tube'
_diffrn_radiation_type CuK\a
_diffrn_radiation_wavelength 1.54184
_diffrn_reflns_av_R_equivalents 0.024
_diffrn_reflns_av_sigmaI/netI 0.0193
_diffrn_reflns_limit_h_max 5
_diffrn_reflns_limit_h_min -5
_diffrn_reflns_limit_k_max 15
_diffrn_reflns_limit_k_min -12
_diffrn_reflns_limit_l_max 10
_diffrn_reflns_limit_l_min -10
_diffrn_reflns_number 4150
_diffrn_reflns_theta_full 73.44
_diffrn_reflns_theta_max 73.44
_diffrn_reflns_theta_min 6.37
_exptl_absorpt_coefficient_mu 1.015
_exptl_absorpt_correction_T_max 0.8542
_exptl_absorpt_correction_T_min 0.6998
_exptl_absorpt_correction_type integration
_exptl_crystal_colour yellow
_exptl_crystal_density_diffrn 1.584
_exptl_crystal_density_method 'not measured'
_exptl_crystal_description needle
_exptl_crystal_F_000 224
_exptl_crystal_size_max 0.49
_exptl_crystal_size_mid 0.18
_exptl_crystal_size_min 0.13
_refine_diff_density_max 0.240
_refine_diff_density_min -0.277
_refine_diff_density_rms 0.071
_refine_ls_extinction_method none
_refine_ls_goodness_of_fit_ref 1.135
_refine_ls_hydrogen_treatment mixed
_refine_ls_matrix_type full
_refine_ls_number_parameters 74
_refine_ls_number_reflns 781
_refine_ls_number_restraints 0
_refine_ls_restrained_S_all 1.135
_refine_ls_R_factor_all 0.0631
_refine_ls_R_factor_gt 0.0619
_refine_ls_shift/su_max 0.000
_refine_ls_shift/su_mean 0.000
_refine_ls_structure_factor_coef Fsqd
_refine_ls_weighting_details 'calc w=1/[\s^2^(Fo^2^)+(0.1111P)^2^+0.2455P] where P=(Fo^2^+2Fc^2^)/3'
_refine_ls_weighting_scheme calc
_refine_ls_wR_factor_gt 0.1798
_refine_ls_wR_factor_ref 0.1810
_reflns_number_gt 747
_reflns_number_total 781
_reflns_threshold_expression >2sigma(I)
_cod_data_source_file jo802345f_si_002.cif
_cod_data_source_block 070723
_cod_depositor_comments
;
The following automatic conversions were performed:

data name '_atom_site_symetry_multiplicity' was replaced with
'_atom_site_symmetry_multiplicity' as specified in the replacement
file 'data/replacement-values/replacement_tags.lst'.

Automatic conversion script
Id: cif_correct_tags 9268 2022-04-12 08:56:07Z antanas 
;
_cod_original_sg_symbol_H-M P21/c
_cod_database_code 4024276

loop_
_symmetry_equiv_pos_as_xyz
'x, y, z'
'-x, y+1/2, -z+1/2'
'-x, -y, -z'
'x, -y-1/2, z-1/2'

loop_
_atom_site_label
_atom_site_type_symbol
_atom_site_fract_x
_atom_site_fract_y
_atom_site_fract_z
_atom_site_U_iso_or_equiv
_atom_site_adp_type
_atom_site_occupancy
_atom_site_symmetry_multiplicity
_atom_site_calc_flag
_atom_site_refinement_flags
_atom_site_disorder_assembly
_atom_site_disorder_group
O1 O 0.1065(4) 0.42542(13) 0.3910(2) 0.0396(6) Uani 1 1 d . . .
C1 C 0.2353(5) 0.40491(17) 0.2823(3) 0.0300(6) Uani 1 1 d . . .
H1 H 0.2894 0.3310 0.2673 0.036 Uiso 1 1 calc R . .
C2 C 0.3094(4) 0.48712(16) 0.1755(2) 0.0240(6) Uani 1 1 d . . .
C3 C 0.2091(5) 0.59426(16) 0.1872(2) 0.0246(6) Uani 1 1 d . . .
O2 O 0.0574(4) 0.62777(12) 0.29755(19) 0.0316(5) Uani 1 1 d . . .
H4 H 0.0412 0.5752 0.3578 0.047 Uiso 1 1 calc R . .
C4 C 0.2608(5) 0.67412(16) 0.0782(2) 0.0264(6) Uani 1 1 d . . .
H2 H 0.1861 0.7466 0.0845 0.032 Uiso 1 1 calc R . .
C5 C 0.4164(5) 0.64830(16) -0.0357(2) 0.0255(6) Uani 1 1 d . . .
H3 H 0.4515 0.7040 -0.1064 0.031 Uiso 1 1 calc R . .
C6 C 0.5287(4) 0.54080(16) -0.0530(2) 0.0228(5) Uani 1 1 d . . .

loop_
_atom_site_aniso_label
_atom_site_aniso_U_11
_atom_site_aniso_U_22
_atom_site_aniso_U_33
_atom_site_aniso_U_23
_atom_site_aniso_U_13
_atom_site_aniso_U_12
O1 0.0614(12) 0.0344(10) 0.0321(10) 0.0020(6) 0.0299(8) -0.0004(7)
C1 0.0392(12) 0.0244(11) 0.0303(12) 0.0009(8) 0.0158(9) 0.0017(8)
C2 0.0278(10) 0.0235(11) 0.0223(11) -0.0007(7) 0.0090(8) 0.0000(7)
C3 0.0290(10) 0.0241(11) 0.0225(11) -0.0039(7) 0.0099(8) -0.0018(7)
O2 0.0460(10) 0.0255(9) 0.0301(10) -0.0019(6) 0.0230(7) -0.0005(6)
C4 0.0352(11) 0.0193(10) 0.0270(11) -0.0018(7) 0.0118(8) 0.0015(7)
C5 0.0343(11) 0.0195(10) 0.0247(12) 0.0023(7) 0.0110(8) -0.0004(7)
C6 0.0255(10) 0.0204(10) 0.0237(11) 0.0000(7) 0.0077(8) -0.0011(7)

loop_
_atom_type_symbol
_atom_type_description
_atom_type_scat_dispersion_real
_atom_type_scat_dispersion_imag
_atom_type_scat_source
C C 0.0181 0.0091 'International Tables Vol C Tables 4.2.6.8 and 6.1.1.4'
H H 0.0000 0.0000 'International Tables Vol C Tables 4.2.6.8 and 6.1.1.4'
O O 0.0492 0.0322 'International Tables Vol C Tables 4.2.6.8 and 6.1.1.4'

loop_
_geom_angle_atom_site_label_1
_geom_angle_atom_site_label_2
_geom_angle_atom_site_label_3
_geom_angle
_geom_angle_site_symmetry_1
_geom_angle_site_symmetry_3
_geom_angle_publ_flag
O1 C1 C2 123.7(2) . . ?
C3 C2 C6 119.43(18) . 3_665 ?
C3 C2 C1 118.97(18) . . ?
C6 C2 C1 121.53(19) 3_665 . ?
O2 C3 C2 123.56(18) . . ?
O2 C3 C4 116.41(18) . . ?
C2 C3 C4 120.02(19) . . ?
C5 C4 C3 120.57(19) . . ?
C4 C5 C6 122.27(19) . . ?
C6 C6 C5 117.8(2) 3_665 . ?
C6 C6 C2 119.9(2) 3_665 3_665 ?
C5 C6 C2 122.31(19) . 3_665 ?

loop_
_geom_bond_atom_site_label_1
_geom_bond_atom_site_label_2
_geom_bond_distance
_geom_bond_site_symmetry_2
_geom_bond_publ_flag
O1 C1 1.227(3) . ?
C1 C2 1.450(3) . ?
C2 C3 1.391(3) . ?
C2 C6 1.444(3) 3_665 ?
C3 O2 1.345(2) . ?
C3 C4 1.410(3) . ?
C4 C5 1.357(3) . ?
C5 C6 1.422(3) . ?
C6 C6 1.414(4) 3_665 ?
C6 C2 1.444(3) 3_665 ?

loop_
_geom_torsion_atom_site_label_1
_geom_torsion_atom_site_label_2
_geom_torsion_atom_site_label_3
_geom_torsion_atom_site_label_4
_geom_torsion
_geom_torsion_site_symmetry_1
_geom_torsion_site_symmetry_2
_geom_torsion_site_symmetry_3
_geom_torsion_site_symmetry_4
_geom_torsion_publ_flag
O1 C1 C2 C3 -5.3(3) . . . . ?
O1 C1 C2 C6 177.7(2) . . . 3_665 ?
C6 C2 C3 O2 -179.86(16) 3_665 . . . ?
C1 C2 C3 O2 3.1(3) . . . . ?
C6 C2 C3 C4 1.1(3) 3_665 . . . ?
C1 C2 C3 C4 -175.93(17) . . . . ?
O2 C3 C4 C5 178.93(17) . . . . ?
C2 C3 C4 C5 -2.0(3) . . . . ?
C3 C4 C5 C6 1.2(3) . . . . ?
C4 C5 C6 C6 0.5(3) . . . 3_665 ?
C4 C5 C6 C2 179.13(17) . . . 3_665 ?
